data_7132248
loop_
_publ_author_name
'Wang, Ping'
'Tong, Yu-Qiao'
'Yin, Shi Qing'
'Gu, Qian Jun'
'Huang, Bo'
'Zhu, Ai-Xin'

_publ_section_title
;
 Exceptional structural phase transition near room temperature in an
 organic-inorganic hybrid ferroelectric
;
_journal_name_full 'Chemical Communications'
_journal_paper_doi 10.1039/D3CC04186G
_journal_year 2023
_chemical_formula_moiety 'Hg I4, 2(C8 H12 N)'
_chemical_formula_sum 'C16 H24 Hg I4 N2'
_chemical_formula_weight 952.56
_space_group_crystal_system monoclinic
_space_group_IT_number 4
_space_group_name_Hall 'P 2yb'
_space_group_name_H-M_alt 'P 1 21 1'
_atom_sites_solution_hydrogens geom
_atom_sites_solution_primary iterative
_audit_creation_date 2023-04-13
_audit_creation_method
;
Olex2 1.2
(compiled 2018.05.29 svn.r3508 for OlexSys, GUI svn.r5506)
;
_audit_update_record
;
2023-09-20 deposited with the CCDC.	2023-10-24 downloaded from the CCDC.
;
_cell_angle_alpha 90
_cell_angle_beta 98.809(5)
_cell_angle_gamma 90
_cell_formula_units_Z 2
_cell_length_a 10.663(3)
_cell_length_b 8.316(3)
_cell_length_c 13.502(4)
_cell_measurement_reflns_used 10866
_cell_measurement_temperature 270(2)
_cell_measurement_theta_max 27.58
_cell_measurement_theta_min 2.27
_cell_volume 1183.1(6)
_computing_cell_refinement 'SAINT v8.34A (Bruker, 2013)'
_computing_data_reduction 'SAINT v8.34A (Bruker, 2013)'
_computing_molecular_graphics 'Olex2 (Dolomanov et al., 2009)'
_computing_publication_material 'Olex2 (Dolomanov et al., 2009)'
_computing_structure_refinement 'ShelXL (Sheldrick, 2015)'
_computing_structure_solution 'olex2.solve (Bourhis et al., 2015)'
_diffrn_ambient_temperature 270
_diffrn_measured_fraction_theta_full 0.995
_diffrn_measured_fraction_theta_max 0.994
_diffrn_measurement_device_type 'Bruker APEX-II CCD'
_diffrn_measurement_method '\f and \w scans'
_diffrn_radiation_type MoK\a
_diffrn_radiation_wavelength 0.71073
_diffrn_reflns_av_R_equivalents 0.0378
_diffrn_reflns_av_unetI/netI 0.0472
_diffrn_reflns_Laue_measured_fraction_full 0.995
_diffrn_reflns_Laue_measured_fraction_max 0.994
_diffrn_reflns_limit_h_max 13
_diffrn_reflns_limit_h_min -13
_diffrn_reflns_limit_k_max 10
_diffrn_reflns_limit_k_min -10
_diffrn_reflns_limit_l_max 16
_diffrn_reflns_limit_l_min -17
_diffrn_reflns_number 10520
_diffrn_reflns_point_group_measured_fraction_full 0.995
_diffrn_reflns_point_group_measured_fraction_max 0.994
_diffrn_reflns_theta_full 25.242
_diffrn_reflns_theta_max 27.622
_diffrn_reflns_theta_min 1.933
_exptl_absorpt_coefficient_mu 11.724
_exptl_absorpt_correction_T_max 0.7456
_exptl_absorpt_correction_T_min 0.3667
_exptl_absorpt_correction_type multi-scan
_exptl_absorpt_process_details ABSCOR
_exptl_crystal_colour light
_exptl_crystal_density_diffrn 2.674
_exptl_crystal_description block
_exptl_crystal_F_000 852
_exptl_crystal_size_max 0.3
_exptl_crystal_size_mid 0.2
_exptl_crystal_size_min 0.2
_exptl_transmission_factor_max 0.096
_exptl_transmission_factor_min 0.075
_refine_diff_density_max 1.833
_refine_diff_density_min -0.874
_refine_diff_density_rms 0.147
_refine_ls_abs_structure_details
;
 Refined as an inversion twin.
;
_refine_ls_abs_structure_Flack 0.396(6)
_refine_ls_extinction_coef 0.0043(2)
_refine_ls_extinction_expression Fc^*^=kFc[1+0.001xFc^2^\l^3^/sin(2\q)]^-1/4^
_refine_ls_extinction_method 'SHELXL-2016/6 (Sheldrick 2016)'
_refine_ls_goodness_of_fit_ref 1.034
_refine_ls_hydrogen_treatment constr
_refine_ls_matrix_type full
_refine_ls_number_parameters 212
_refine_ls_number_reflns 5261
_refine_ls_number_restraints 1
_refine_ls_restrained_S_all 1.034
_refine_ls_R_factor_all 0.0248
_refine_ls_R_factor_gt 0.0243
_refine_ls_shift/su_max 0.001
_refine_ls_shift/su_mean 0.000
_refine_ls_structure_factor_coef Fsqd
_refine_ls_weighting_details 'w=1/[\s^2^(Fo^2^)+(0.0148P)^2^+1.1516P] where P=(Fo^2^+2Fc^2^)/3'
_refine_ls_weighting_scheme calc
_refine_ls_wR_factor_gt 0.0599
_refine_ls_wR_factor_ref 0.0602
_reflns_Friedel_coverage 0.872
_reflns_Friedel_fraction_full 0.996
_reflns_Friedel_fraction_max 0.995
_reflns_number_gt 5165
_reflns_number_total 5261
_reflns_threshold_expression 'I > 2\s(I)'
_cod_data_source_file d3cc04186g2.cif
_cod_data_source_block mo_b221207a_0m_b
_cod_original_cell_volume 1183.2(6)
_cod_database_code 7132248
_shelx_shelxl_version_number 2016/6
_shelx_space_group_comment
;
The symmetry employed for this shelxl refinement is uniquely defined
by the following loop, which should always be used as a source of
symmetry information in preference to the above space-group names.
They are only intended as comments.
;
_shelx_estimated_absorpt_t_max 0.096
_shelx_estimated_absorpt_t_min 0.075
_olex2_refinement_description
;
1. Twinned data refinement
 Scales: 0.604(6)
 0.396(6)
2. Fixed Uiso
 At 1.2 times of:
  All C(H) groups, All C(H,H) groups, All N(H,H,H) groups
3.a Secondary CH2 refined with riding coordinates:
 C9(H9A,H9B), C1(H1D,H1E), C10(H10A,H10B), C2(H2D,H2E)
3.b Aromatic/amide H refined with riding coordinates:
 C14(H14), C16(H16), C4(H4), C13(H13), C12(H12), C8(H8), C15(H15), C5(H5),
 C6(H6), C7(H7)
3.c Idealised Me refined as rotating group:
 N2(H2A,H2B,H2C), N1(H1A,H1B,H1C)
;
_olex2_submission_special_instructions 'No special instructions were received'

loop_
_space_group_symop_operation_xyz
'x, y, z'
'-x, y+1/2, -z'

loop_
_atom_site_label
_atom_site_type_symbol
_atom_site_fract_x
_atom_site_fract_y
_atom_site_fract_z
_atom_site_U_iso_or_equiv
_atom_site_adp_type
_atom_site_occupancy
_atom_site_site_symmetry_order
_atom_site_calc_flag
_atom_site_refinement_flags_posn
_atom_site_refinement_flags_adp
_atom_site_refinement_flags_occupancy
_atom_site_disorder_assembly
_atom_site_disorder_group
Hg1 Hg 0.23120(2) 0.51098(4) 0.45507(2) 0.02867(9) Uani 1 1 d . . . . .
I3 I 0.32550(5) 0.23404(6) 0.38394(4) 0.03109(14) Uani 1 1 d . . . . .
I2 I 0.34359(5) 0.77048(6) 0.37481(4) 0.03088(14) Uani 1 1 d . . . . .
I4 I 0.29530(4) 0.52777(9) 0.66083(3) 0.03736(15) Uani 1 1 d . . . . .
I1 I -0.03242(5) 0.54115(10) 0.39760(4) 0.0454(2) Uani 1 1 d . . . . .
N2 N -0.0410(6) 0.4910(12) 0.6572(4) 0.0343(16) Uani 1 1 d . . . . .
H2A H -0.057704 0.398330 0.624925 0.041 Uiso 1 1 calc GR . . . .
H2B H 0.026159 0.537039 0.637118 0.041 Uiso 1 1 calc GR . . . .
H2C H -0.107762 0.556044 0.643862 0.041 Uiso 1 1 calc GR . . . .
N1 N 0.6096(6) 0.4998(13) 0.3726(4) 0.0378(15) Uani 1 1 d . . . . .
H1A H 0.586387 0.600256 0.383428 0.045 Uiso 1 1 calc GR . . . .
H1B H 0.691050 0.486474 0.397983 0.045 Uiso 1 1 calc GR . . . .
H1C H 0.562512 0.431727 0.402105 0.045 Uiso 1 1 calc GR . . . .
C14 C 0.1702(11) 0.4959(17) 1.1294(6) 0.053(3) Uani 1 1 d . . . . .
H14 H 0.202210 0.471334 1.195643 0.063 Uiso 1 1 calc R . . . .
C16 C 0.1921(7) 0.4957(14) 0.9566(6) 0.0371(18) Uani 1 1 d . . . . .
H16 H 0.238516 0.468844 0.906071 0.045 Uiso 1 1 calc R . . . .
C9 C -0.0135(8) 0.4602(10) 0.7679(6) 0.0319(18) Uani 1 1 d . . . . .
H9A H 0.053736 0.381100 0.781714 0.038 Uiso 1 1 calc R . . . .
H9B H -0.088688 0.416924 0.790588 0.038 Uiso 1 1 calc R . . . .
C1 C 0.5912(10) 0.4678(11) 0.2633(6) 0.040(2) Uani 1 1 d . . . . .
H1D H 0.635251 0.369590 0.250781 0.048 Uiso 1 1 calc R . . . .
H1E H 0.501533 0.452218 0.239282 0.048 Uiso 1 1 calc R . . . .
C10 C 0.0260(8) 0.6133(10) 0.8243(6) 0.0313(17) Uani 1 1 d . . . . .
H10A H -0.046451 0.684642 0.821460 0.038 Uiso 1 1 calc R . . . .
H10B H 0.090539 0.667621 0.793319 0.038 Uiso 1 1 calc R . . . .
C11 C 0.0782(7) 0.5751(10) 0.9335(5) 0.0270(15) Uani 1 1 d . . . . .
C4 C 0.7170(8) 0.4590(12) 0.0622(8) 0.044(2) Uani 1 1 d . . . . .
H4 H 0.779983 0.410297 0.107580 0.052 Uiso 1 1 calc R . . . .
C13 C 0.0555(11) 0.5723(13) 1.1080(7) 0.046(2) Uani 1 1 d . . . . .
H13 H 0.008917 0.597049 1.158832 0.056 Uiso 1 1 calc R . . . .
C12 C 0.0099(9) 0.6122(11) 1.0091(6) 0.0347(19) Uani 1 1 d . . . . .
H12 H -0.067705 0.664697 0.993836 0.042 Uiso 1 1 calc R . . . .
C3 C 0.6325(7) 0.5606(11) 0.0967(6) 0.0310(17) Uani 1 1 d . . . . .
C2 C 0.6392(11) 0.6017(13) 0.2073(7) 0.048(3) Uani 1 1 d . . . . .
H2D H 0.726429 0.624798 0.235806 0.057 Uiso 1 1 calc R . . . .
H2E H 0.589124 0.697416 0.213949 0.057 Uiso 1 1 calc R . . . .
C8 C 0.5398(9) 0.6289(12) 0.0277(7) 0.040(2) Uani 1 1 d . . . . .
H8 H 0.481659 0.698356 0.049911 0.047 Uiso 1 1 calc R . . . .
C15 C 0.2380(10) 0.4554(13) 1.0560(8) 0.048(2) Uani 1 1 d . . . . .
H15 H 0.314741 0.401092 1.071682 0.058 Uiso 1 1 calc R . . . .
C5 C 0.7103(11) 0.4274(14) -0.0393(9) 0.053(3) Uani 1 1 d . . . . .
H5 H 0.768359 0.357334 -0.061067 0.063 Uiso 1 1 calc R . . . .
C6 C 0.6205(10) 0.4973(14) -0.1068(6) 0.047(2) Uani 1 1 d . . . . .
H6 H 0.618305 0.479225 -0.175035 0.056 Uiso 1 1 calc R . . . .
C7 C 0.5303(11) 0.5977(12) -0.0727(7) 0.047(2) Uani 1 1 d . . . . .
H7 H 0.464952 0.642540 -0.117732 0.057 Uiso 1 1 calc R . . . .

loop_
_atom_site_aniso_label
_atom_site_aniso_U_11
_atom_site_aniso_U_22
_atom_site_aniso_U_33
_atom_site_aniso_U_23
_atom_site_aniso_U_13
_atom_site_aniso_U_12
Hg1 0.02884(14) 0.02843(16) 0.02797(14) -0.00041(14) 0.00189(9) 0.00102(13)
I3 0.0344(3) 0.0212(3) 0.0362(3) -0.0023(2) 0.0007(2) 0.00181(19)
I2 0.0316(3) 0.0216(2) 0.0385(3) 0.0047(2) 0.0024(2) 0.0003(2)
I4 0.0257(2) 0.0611(4) 0.0239(2) -0.0003(3) -0.00077(16) -0.0061(3)
I1 0.0212(2) 0.0868(6) 0.0273(2) 0.0123(3) 0.00052(17) 0.0002(3)
N2 0.025(3) 0.058(5) 0.018(3) 0.001(3) -0.001(2) -0.005(3)
N1 0.036(3) 0.055(4) 0.020(3) 0.002(4) 0.000(2) 0.004(4)
C14 0.077(7) 0.051(6) 0.022(4) 0.008(5) -0.020(4) -0.023(6)
C16 0.030(4) 0.046(5) 0.034(4) 0.007(5) 0.000(3) 0.003(4)
C9 0.035(4) 0.040(5) 0.020(4) 0.004(3) 0.004(3) -0.006(3)
C1 0.056(6) 0.038(5) 0.026(4) -0.007(3) 0.007(4) -0.011(4)
C10 0.042(5) 0.032(4) 0.017(4) 0.003(3) -0.002(3) 0.003(3)
C11 0.028(4) 0.030(4) 0.022(3) 0.000(3) -0.002(3) -0.004(3)
C4 0.026(4) 0.053(6) 0.052(5) 0.017(4) 0.006(4) 0.006(4)
C13 0.074(7) 0.042(5) 0.025(4) -0.008(4) 0.013(4) -0.019(5)
C12 0.044(5) 0.034(4) 0.028(4) -0.006(3) 0.009(3) -0.004(4)
C3 0.028(4) 0.039(5) 0.024(3) 0.001(3) -0.001(3) -0.015(3)
C2 0.064(7) 0.053(6) 0.025(4) -0.001(4) 0.002(4) -0.025(5)
C8 0.036(5) 0.038(5) 0.044(5) -0.002(4) 0.003(4) 0.010(4)
C15 0.042(5) 0.047(6) 0.047(6) 0.015(4) -0.020(4) -0.005(4)
C5 0.049(6) 0.046(6) 0.070(8) -0.005(5) 0.030(6) -0.002(5)
C6 0.075(6) 0.042(5) 0.026(4) -0.009(5) 0.018(4) -0.023(6)
C7 0.058(6) 0.042(6) 0.035(5) 0.011(4) -0.015(4) 0.001(5)

loop_
_atom_type_symbol
_atom_type_description
_atom_type_scat_dispersion_real
_atom_type_scat_dispersion_imag
_atom_type_scat_source
C C 0.0033 0.0016 'International Tables Vol C Tables 4.2.6.8 and 6.1.1.4'
H H 0.0000 0.0000 'International Tables Vol C Tables 4.2.6.8 and 6.1.1.4'
Hg Hg -2.3894 9.2266 'International Tables Vol C Tables 4.2.6.8 and 6.1.1.4'
I I -0.4742 1.8119 'International Tables Vol C Tables 4.2.6.8 and 6.1.1.4'
N N 0.0061 0.0033 'International Tables Vol C Tables 4.2.6.8 and 6.1.1.4'

loop_
_geom_angle_atom_site_label_1
_geom_angle_atom_site_label_2
_geom_angle_atom_site_label_3
_geom_angle
_geom_angle_site_symmetry_1
_geom_angle_site_symmetry_3
_geom_angle_publ_flag
I3 Hg1 I2 108.26(3) . . ?
I3 Hg1 I4 110.31(2) . . ?
I3 Hg1 I1 112.51(2) . . ?
I2 Hg1 I1 107.27(3) . . ?
I4 Hg1 I2 107.41(2) . . ?
I4 Hg1 I1 110.874(17) . . ?
C15 C14 C13 121.3(8) . . ?
C11 C16 C15 120.1(8) . . ?
N2 C9 C10 110.8(7) . . ?
C2 C1 N1 111.7(8) . . ?
C9 C10 C11 110.1(7) . . ?
C16 C11 C10 119.8(7) . . ?
C16 C11 C12 119.2(7) . . ?
C12 C11 C10 120.9(8) . . ?
C3 C4 C5 121.1(9) . . ?
C14 C13 C12 118.9(9) . . ?
C11 C12 C13 120.8(9) . . ?
C4 C3 C2 122.6(9) . . ?
C4 C3 C8 117.9(8) . . ?
C8 C3 C2 119.5(9) . . ?
C1 C2 C3 111.3(8) . . ?
C7 C8 C3 122.0(9) . . ?
C14 C15 C16 119.6(10) . . ?
C6 C5 C4 120.7(9) . . ?
C5 C6 C7 119.1(8) . . ?
C8 C7 C6 119.2(9) . . ?

loop_
_geom_bond_atom_site_label_1
_geom_bond_atom_site_label_2
_geom_bond_distance
_geom_bond_site_symmetry_2
_geom_bond_publ_flag
Hg1 I3 2.7447(9) . ?
Hg1 I2 2.7686(8) . ?
Hg1 I4 2.7610(10) . ?
Hg1 I1 2.8105(10) . ?
N2 C9 1.500(9) . ?
N1 C1 1.483(10) . ?
C14 C13 1.369(17) . ?
C14 C15 1.357(17) . ?
C16 C11 1.376(12) . ?
C16 C15 1.396(12) . ?
C9 C10 1.511(12) . ?
C1 C2 1.481(13) . ?
C10 C11 1.527(10) . ?
C11 C12 1.377(11) . ?
C4 C3 1.368(13) . ?
C4 C5 1.387(16) . ?
C13 C12 1.389(13) . ?
C3 C2 1.523(12) . ?
C3 C8 1.373(12) . ?
C8 C7 1.369(14) . ?
C5 C6 1.349(16) . ?
C6 C7 1.403(16) . ?

loop_
_twin_individual_id
_twin_individual_mass_fraction_refined
1 0.604(6)
2 0.396(6)
